data_1560512
loop_
_publ_author_name
'Wang, Xiu-Li'
'Wu, Xiao-Mei'
'Liu, Guo-Cheng'
'Li, Qiao-Min'
'Lin, Hong-Yan'
'Wang, Xiang'

_publ_section_title
;
 Four thiophene-pyridyl-amide-based Zn II /Cd II coordination polymers:
 Assembly, structures, photocatalytic properties and fluorescent
 recognition for Fe 3+
;
_journal_name_full 'Journal of Solid State Chemistry'
_journal_page_first 51
_journal_page_last 57
_journal_paper_doi 10.1016/j.jssc.2017.02.018
_journal_volume 249
_journal_year 2017
_chemical_formula_sum 'C28 H29 N5 O9 S Zn'
_chemical_formula_weight 676.99
_space_group_crystal_system monoclinic
_space_group_IT_number 14
_space_group_name_Hall '-P 2ybc'
_space_group_name_H-M_alt 'P 1 21/c 1'
_atom_sites_solution_hydrogens mixed
_cell_angle_alpha 90
_cell_angle_beta 100.744(3)
_cell_angle_gamma 90
_cell_formula_units_Z 4
_cell_length_a 7.7419(12)
_cell_length_b 22.187(3)
_cell_length_c 18.557(3)
_cell_measurement_reflns_used 3392
_cell_measurement_temperature 296(2)
_cell_measurement_theta_max 25.002
_cell_measurement_theta_min 1.446
_cell_volume 3131.6(8)
_computing_structure_refinement 'SHELXL-2014/7 (Sheldrick, 2014)'
_diffrn_ambient_temperature 296(2)
_diffrn_measured_fraction_theta_full 0.997
_diffrn_measured_fraction_theta_max 0.997
_diffrn_measurement_device_type 'CCD area detector'
_diffrn_measurement_method 'phi and omega scans'
_diffrn_radiation_type MoK\a
_diffrn_radiation_wavelength 0.71073
_diffrn_reflns_av_R_equivalents 0.0505
_diffrn_reflns_av_unetI/netI 0.0566
_diffrn_reflns_Laue_measured_fraction_full 0.997
_diffrn_reflns_Laue_measured_fraction_max 0.997
_diffrn_reflns_limit_h_max 8
_diffrn_reflns_limit_h_min -9
_diffrn_reflns_limit_k_max 26
_diffrn_reflns_limit_k_min -24
_diffrn_reflns_limit_l_max 22
_diffrn_reflns_limit_l_min -21
_diffrn_reflns_number 17250
_diffrn_reflns_point_group_measured_fraction_full 0.997
_diffrn_reflns_point_group_measured_fraction_max 0.997
_diffrn_reflns_theta_full 25.002
_diffrn_reflns_theta_max 25.002
_diffrn_reflns_theta_min 1.446
_exptl_absorpt_coefficient_mu 0.910
_exptl_absorpt_correction_T_max 0.883
_exptl_absorpt_correction_T_min 0.868
_exptl_absorpt_correction_type multi-scan
_exptl_absorpt_process_details SADABS
_exptl_crystal_colour colorless
_exptl_crystal_density_diffrn 1.436
_exptl_crystal_description block
_exptl_crystal_F_000 1400
_exptl_crystal_size_max 0.160
_exptl_crystal_size_mid 0.150
_exptl_crystal_size_min 0.140
_exptl_transmission_factor_max 0.883
_exptl_transmission_factor_min 0.868
_refine_diff_density_max 0.631
_refine_diff_density_min -0.472
_refine_diff_density_rms 0.076
_refine_ls_extinction_coef .
_refine_ls_extinction_method none
_refine_ls_goodness_of_fit_ref 1.000
_refine_ls_hydrogen_treatment constr
_refine_ls_matrix_type full
_refine_ls_number_parameters 397
_refine_ls_number_reflns 5501
_refine_ls_number_restraints 0
_refine_ls_restrained_S_all 1.000
_refine_ls_R_factor_all 0.0868
_refine_ls_R_factor_gt 0.0525
_refine_ls_shift/su_max 0.001
_refine_ls_shift/su_mean 0.000
_refine_ls_structure_factor_coef Fsqd
_refine_ls_weighting_details 'w=1/[\s^2^(Fo^2^)+(0.0708P)^2^+7.6753P] where P=(Fo^2^+2Fc^2^)/3'
_refine_ls_weighting_scheme calc
_refine_ls_wR_factor_gt 0.1452
_refine_ls_wR_factor_ref 0.1629
_reflns_Friedel_coverage 0.000
_reflns_Friedel_fraction_full .
_reflns_Friedel_fraction_max .
_reflns_number_gt 3774
_reflns_number_total 5501
_reflns_threshold_expression 'I > 2\s(I)'
_cod_data_source_file JSSC-2017-249-51.cif
_cod_data_source_block 1
_cod_depositor_comments
;
The following automatic conversions were performed:

data item '_exptl_absorpt_correction_type' value 'Multi-scan' was
changed to 'multi-scan' in accordance with the built-in table derived
from the CIF Core dictionary named 'cif_core.dic' version 2.4.5 last
updated on 2014-11-21.

Automatic conversion script
Id: cif_fix_values 8369 2020-08-20 11:38:08Z andrius 
;
_cod_original_sg_symbol_H-M 'P 21/c'
_cod_database_code 1560512
_shelx_space_group_comment
;
The symmetry employed for this shelxl refinement is uniquely defined
by the following loop, which should always be used as a source of
symmetry information in preference to the above space-group names.
They are only intended as comments.
;
_shelx_estimated_absorpt_t_min 0.868
_shelx_estimated_absorpt_t_max 0.883

loop_
_space_group_symop_operation_xyz
'x, y, z'
'-x, y+1/2, -z+1/2'
'-x, -y, -z'
'x, -y-1/2, z-1/2'

loop_
_atom_site_label
_atom_site_type_symbol
_atom_site_fract_x
_atom_site_fract_y
_atom_site_fract_z
_atom_site_U_iso_or_equiv
_atom_site_adp_type
_atom_site_occupancy
_atom_site_site_symmetry_order
_atom_site_calc_flag
_atom_site_refinement_flags_posn
_atom_site_refinement_flags_adp
_atom_site_refinement_flags_occupancy
_atom_site_disorder_assembly
_atom_site_disorder_group
Zn1 Zn 0.49360(8) 0.20007(3) 0.44136(3) 0.03546(19) Uani 1 1 d . . . . .
S1 S 0.8333(2) -0.03259(7) 0.75292(7) 0.0532(4) Uani 1 1 d . . . . .
O1 O 0.3304(5) 0.24098(17) 0.36463(17) 0.0462(9) Uani 1 1 d . . . . .
N1 N 0.5778(5) 0.11542(18) 0.4232(2) 0.0379(10) Uani 1 1 d . . . . .
C1 C 0.3881(7) 0.2458(2) 0.3043(3) 0.0381(12) Uani 1 1 d . . . . .
O1W O 1.3478(6) -0.1732(2) 0.8170(2) 0.0787(14) Uani 1 1 d . . . . .
H1WA H 1.3999 -0.1886 0.7850 0.094 Uiso 1 1 d R U . . .
H1WB H 1.4123 -0.1448 0.8380 0.094 Uiso 1 1 d R U . . .
O2 O 0.5309(5) 0.22450(18) 0.29736(18) 0.0498(10) Uani 1 1 d . . . . .
N2 N 0.7734(6) -0.01143(18) 0.5396(2) 0.0419(10) Uani 1 1 d . . . . .
H2A H 0.8067 -0.0472 0.5306 0.050 Uiso 1 1 calc R U . . .
C2 C 0.2784(7) 0.2797(2) 0.2435(3) 0.0381(12) Uani 1 1 d . . . . .
O2W O 0.5286(7) 0.0585(3) 1.1535(3) 0.1044(18) Uani 1 1 d . . . . .
H2WA H 0.5281 0.0298 1.1231 0.125 Uiso 1 1 d R U . . .
H2WB H 0.4315 0.0575 1.1686 0.125 Uiso 1 1 d R U . . .
O3 O 0.4178(5) 0.29360(16) 0.03585(17) 0.0447(9) Uani 1 1 d . . . . .
N3 N 1.0483(6) -0.1656(2) 0.8764(2) 0.0448(11) Uani 1 1 d . . . . .
H3B H 1.1157 -0.1754 0.8463 0.054 Uiso 1 1 calc R U . . .
C3 C 0.1176(8) 0.3048(3) 0.2509(3) 0.0596(17) Uani 1 1 d . . . . .
H3A H 0.0764 0.2996 0.2945 0.072 Uiso 1 1 calc R U . . .
O4 O 0.2257(5) 0.36720(16) 0.00492(18) 0.0492(9) Uani 1 1 d . . . . .
N4 N 1.2737(5) -0.25473(18) 1.0299(2) 0.0380(10) Uani 1 1 d . . . . .
C4 C 0.0189(9) 0.3372(3) 0.1945(3) 0.068(2) Uani 1 1 d . . . . .
H4A H -0.0877 0.3539 0.2004 0.081 Uiso 1 1 calc R U . . .
O5 O 0.7500(6) 0.05360(17) 0.63226(19) 0.0580(11) Uani 1 1 d . . . . .
C5 C 0.0770(7) 0.3449(3) 0.1299(3) 0.0522(15) Uani 1 1 d . . . . .
H5A H 0.0100 0.3671 0.0922 0.063 Uiso 1 1 calc R U . . .
N5 N 0.6911(15) 0.0825(3) 0.9171(6) 0.128(3) Uani 1 1 d . . . . .
C6 C 0.2354(7) 0.3198(2) 0.1202(2) 0.0361(11) Uani 1 1 d . . . . .
O6 O 0.8290(6) -0.1016(2) 0.8913(2) 0.0636(12) Uani 1 1 d . . . . .
C7 C 0.3339(7) 0.2869(2) 0.1769(2) 0.0347(11) Uani 1 1 d . . . . .
H7A H 0.4389 0.2694 0.1703 0.042 Uiso 1 1 calc R U . . .
O7 O 0.6767(10) 0.0582(3) 1.0324(4) 0.125(2) Uani 1 1 d . . . . .
C8 C 0.2951(7) 0.3281(2) 0.0482(3) 0.0374(11) Uani 1 1 d . . . . .
C9 C 0.5760(7) 0.0918(2) 0.3582(3) 0.0428(13) Uani 1 1 d . . . . .
H9A H 0.5302 0.1145 0.3169 0.051 Uiso 1 1 calc R U . . .
C10 C 0.6393(8) 0.0349(2) 0.3486(3) 0.0526(15) Uani 1 1 d . . . . .
H10A H 0.6371 0.0196 0.3017 0.063 Uiso 1 1 calc R U . . .
C11 C 0.7055(7) 0.0012(2) 0.4093(3) 0.0464(13) Uani 1 1 d . . . . .
H11A H 0.7482 -0.0374 0.4041 0.056 Uiso 1 1 calc R U . . .
C12 C 0.7084(7) 0.0249(2) 0.4784(3) 0.0371(11) Uani 1 1 d . . . . .
C13 C 0.6422(7) 0.0829(2) 0.4835(3) 0.0397(12) Uani 1 1 d . . . . .
H13A H 0.6426 0.0995 0.5296 0.048 Uiso 1 1 calc R U . . .
C14 C 0.7893(7) 0.0042(2) 0.6118(3) 0.0422(12) Uani 1 1 d . . . . .
C15 C 0.8564(7) -0.0438(2) 0.6638(3) 0.0405(12) Uani 1 1 d . . . . .
C16 C 0.9279(8) -0.0981(2) 0.6548(3) 0.0484(14) Uani 1 1 d . . . . .
H16A H 0.9497 -0.1120 0.6100 0.058 Uiso 1 1 calc R U . . .
C17 C 0.9663(8) -0.1314(2) 0.7207(3) 0.0505(14) Uani 1 1 d . . . . .
H17A H 1.0167 -0.1696 0.7242 0.061 Uiso 1 1 calc R U . . .
C18 C 0.9221(7) -0.1020(2) 0.7775(3) 0.0423(12) Uani 1 1 d . . . . .
C19 C 0.9277(7) -0.1226(3) 0.8542(3) 0.0450(13) Uani 1 1 d . . . . .
C20 C 1.0749(7) -0.1961(2) 0.9442(2) 0.0366(11) Uani 1 1 d . . . . .
C21 C 1.2354(7) -0.2234(2) 0.9671(3) 0.0370(11) Uani 1 1 d . . . . .
H21A H 1.3205 -0.2199 0.9379 0.044 Uiso 1 1 calc R U . . .
C22 C 1.1505(7) -0.2591(2) 1.0718(3) 0.0432(13) Uani 1 1 d . . . . .
H22A H 1.1762 -0.2803 1.1158 0.052 Uiso 1 1 calc R U . . .
C23 C 0.9876(7) -0.2332(3) 1.0517(3) 0.0479(14) Uani 1 1 d . . . . .
H23A H 0.9045 -0.2370 1.0817 0.057 Uiso 1 1 calc R U . . .
C24 C 0.9472(7) -0.2011(2) 0.9862(3) 0.0429(12) Uani 1 1 d . . . . .
H24A H 0.8372 -0.1835 0.9714 0.051 Uiso 1 1 calc R U . . .
C25 C 0.6101(19) 0.0781(5) 0.9697(8) 0.131(5) Uani 1 1 d . . . . .
C26 C 0.8800(13) 0.0596(4) 0.9330(6) 0.115(3) Uani 1 1 d . . . . .
H26A H 0.9317 0.0646 0.8902 0.173 Uiso 1 1 calc R U . . .
H26B H 0.9464 0.0821 0.9730 0.173 Uiso 1 1 calc R U . . .
H26C H 0.8810 0.0177 0.9459 0.173 Uiso 1 1 calc R U . . .
C27 C 0.6105(18) 0.1030(5) 0.8425(6) 0.151(5) Uani 1 1 d . . . . .
H27A H 0.6974 0.1027 0.8117 0.227 Uiso 1 1 calc R U . . .
H27B H 0.5157 0.0765 0.8224 0.227 Uiso 1 1 calc R U . . .
H27C H 0.5661 0.1432 0.8450 0.227 Uiso 1 1 calc R U . . .
C28 C 0.4149(15) 0.0998(5) 0.9543(7) 0.146(4) Uani 1 1 d . . . . .
H28A H 0.3654 0.0946 0.9977 0.220 Uiso 1 1 calc R U . . .
H28B H 0.4103 0.1416 0.9409 0.220 Uiso 1 1 calc R U . . .
H28C H 0.3489 0.0765 0.9150 0.220 Uiso 1 1 calc R U . . .

loop_
_atom_site_aniso_label
_atom_site_aniso_U_11
_atom_site_aniso_U_22
_atom_site_aniso_U_33
_atom_site_aniso_U_23
_atom_site_aniso_U_13
_atom_site_aniso_U_12
Zn1 0.0476(4) 0.0377(3) 0.0217(3) 0.0013(2) 0.0081(2) 0.0028(3)
S1 0.0792(11) 0.0480(8) 0.0316(7) 0.0026(6) 0.0085(7) 0.0168(7)
O1 0.056(2) 0.060(2) 0.0249(18) 0.0118(16) 0.0145(17) 0.0140(18)
N1 0.047(2) 0.035(2) 0.031(2) 0.0009(18) 0.0060(19) -0.0015(19)
C1 0.048(3) 0.039(3) 0.030(3) 0.002(2) 0.012(2) 0.003(2)
O1W 0.085(3) 0.100(4) 0.063(3) 0.008(3) 0.046(3) 0.023(3)
O2 0.051(2) 0.069(3) 0.0315(19) 0.0099(18) 0.0118(17) 0.0180(19)
N2 0.065(3) 0.032(2) 0.027(2) 0.0009(18) 0.002(2) 0.006(2)
C2 0.051(3) 0.041(3) 0.025(2) 0.004(2) 0.014(2) 0.009(2)
O2W 0.099(4) 0.119(5) 0.100(4) 0.001(4) 0.031(3) 0.001(3)
O3 0.057(2) 0.053(2) 0.0256(17) 0.0031(16) 0.0131(16) 0.0083(19)
N3 0.054(3) 0.056(3) 0.027(2) 0.011(2) 0.015(2) 0.015(2)
C3 0.066(4) 0.082(4) 0.038(3) 0.023(3) 0.028(3) 0.029(3)
O4 0.076(3) 0.044(2) 0.0270(18) 0.0121(16) 0.0081(18) 0.0045(19)
N4 0.049(3) 0.041(2) 0.026(2) 0.0040(18) 0.0131(19) -0.0026(19)
C4 0.066(4) 0.096(5) 0.048(4) 0.027(3) 0.030(3) 0.042(4)
O5 0.104(3) 0.036(2) 0.0307(19) -0.0049(16) 0.003(2) 0.004(2)
C5 0.057(4) 0.062(4) 0.038(3) 0.016(3) 0.011(3) 0.023(3)
N5 0.188(10) 0.071(5) 0.126(8) -0.024(5) 0.030(7) -0.004(6)
C6 0.048(3) 0.036(3) 0.024(2) 0.003(2) 0.007(2) 0.006(2)
O6 0.076(3) 0.074(3) 0.045(2) 0.014(2) 0.024(2) 0.031(2)
C7 0.046(3) 0.038(3) 0.022(2) 0.000(2) 0.012(2) 0.008(2)
O7 0.149(6) 0.136(6) 0.095(5) 0.009(5) 0.036(5) 0.009(5)
C8 0.046(3) 0.036(3) 0.029(3) 0.000(2) 0.003(2) -0.004(2)
C9 0.061(3) 0.040(3) 0.027(3) 0.002(2) 0.008(2) 0.000(3)
C10 0.085(4) 0.043(3) 0.028(3) -0.005(2) 0.008(3) 0.004(3)
C11 0.067(4) 0.038(3) 0.034(3) -0.004(2) 0.010(3) 0.006(3)
C12 0.043(3) 0.036(3) 0.032(3) -0.001(2) 0.004(2) 0.000(2)
C13 0.051(3) 0.038(3) 0.029(3) 0.001(2) 0.004(2) 0.001(2)
C14 0.054(3) 0.040(3) 0.030(3) 0.000(2) 0.000(2) -0.005(2)
C15 0.050(3) 0.040(3) 0.028(3) 0.001(2) -0.001(2) -0.004(2)
C16 0.068(4) 0.049(3) 0.025(3) 0.000(2) 0.001(3) 0.011(3)
C17 0.069(4) 0.042(3) 0.037(3) -0.001(2) 0.002(3) 0.015(3)
C18 0.053(3) 0.041(3) 0.030(3) 0.006(2) 0.003(2) 0.004(2)
C19 0.048(3) 0.052(3) 0.036(3) 0.005(3) 0.010(3) 0.004(3)
C20 0.043(3) 0.044(3) 0.024(2) 0.000(2) 0.008(2) -0.001(2)
C21 0.045(3) 0.040(3) 0.028(2) 0.003(2) 0.012(2) -0.002(2)
C22 0.050(3) 0.054(3) 0.027(3) 0.006(2) 0.011(2) -0.005(3)
C23 0.047(3) 0.066(4) 0.034(3) 0.002(3) 0.018(3) -0.008(3)
C24 0.041(3) 0.053(3) 0.035(3) 0.000(2) 0.009(2) 0.000(3)
C25 0.186(13) 0.083(7) 0.149(11) -0.036(7) 0.095(11) -0.049(8)
C26 0.116(8) 0.105(7) 0.130(8) -0.038(6) 0.034(6) 0.016(6)
C27 0.240(15) 0.111(8) 0.100(8) 0.017(7) 0.023(9) 0.046(9)
C28 0.123(9) 0.129(9) 0.195(13) 0.034(9) 0.048(9) 0.035(7)

loop_
_atom_type_symbol
_atom_type_description
_atom_type_scat_dispersion_real
_atom_type_scat_dispersion_imag
_atom_type_scat_source
C C 0.0033 0.0016 'International Tables Vol C Tables 4.2.6.8 and 6.1.1.4'
H H 0.0000 0.0000 'International Tables Vol C Tables 4.2.6.8 and 6.1.1.4'
N N 0.0061 0.0033 'International Tables Vol C Tables 4.2.6.8 and 6.1.1.4'
O O 0.0106 0.0060 'International Tables Vol C Tables 4.2.6.8 and 6.1.1.4'
S S 0.1246 0.1234 'International Tables Vol C Tables 4.2.6.8 and 6.1.1.4'
Zn Zn 0.2839 1.4301 'International Tables Vol C Tables 4.2.6.8 and 6.1.1.4'

loop_
_geom_angle_atom_site_label_1
_geom_angle_atom_site_label_2
_geom_angle_atom_site_label_3
_geom_angle
_geom_angle_site_symmetry_1
_geom_angle_site_symmetry_3
O1 Zn1 O3 111.14(15) . 4_566
O1 Zn1 N1 119.59(16) . .
O3 Zn1 N1 111.94(16) 4_566 .
O1 Zn1 N4 112.53(16) . 2_756
O3 Zn1 N4 97.35(15) 4_566 2_756
N1 Zn1 N4 101.65(16) . 2_756
C15 S1 C18 91.0(2) . .
C1 O1 Zn1 113.2(3) . .
C9 N1 C13 119.3(4) . .
C9 N1 Zn1 124.8(3) . .
C13 N1 Zn1 115.9(3) . .
O2 C1 O1 121.6(5) . .
O2 C1 C2 120.9(4) . .
O1 C1 C2 117.5(4) . .
C14 N2 C12 126.8(4) . .
C7 C2 C3 118.0(5) . .
C7 C2 C1 120.4(4) . .
C3 C2 C1 121.6(4) . .
C8 O3 Zn1 118.5(3) . 4_565
C19 N3 C20 126.3(4) . .
C4 C3 C2 120.9(5) . .
C22 N4 C21 118.4(4) . .
C22 N4 Zn1 120.0(3) . 2_746
C21 N4 Zn1 121.5(3) . 2_746
C5 C4 C3 120.3(5) . .
C4 C5 C6 120.4(5) . .
C25 N5 C27 124.4(13) . .
C25 N5 C26 115.0(12) . .
C27 N5 C26 120.4(10) . .
C7 C6 C5 119.2(4) . .
C7 C6 C8 121.4(4) . .
C5 C6 C8 119.5(4) . .
C6 C7 C2 121.2(4) . .
O4 C8 O3 123.6(5) . .
O4 C8 C6 119.6(5) . .
O3 C8 C6 116.8(4) . .
N1 C9 C10 122.7(5) . .
C11 C10 C9 118.8(5) . .
C10 C11 C12 119.7(5) . .
C11 C12 C13 118.1(5) . .
C11 C12 N2 118.2(4) . .
C13 C12 N2 123.6(4) . .
N1 C13 C12 121.4(5) . .
O5 C14 N2 123.4(5) . .
O5 C14 C15 121.8(4) . .
N2 C14 C15 114.7(5) . .
C16 C15 C14 132.0(5) . .
C16 C15 S1 111.7(4) . .
C14 C15 S1 116.2(4) . .
C15 C16 C17 112.6(5) . .
C18 C17 C16 112.5(5) . .
C17 C18 C19 129.6(5) . .
C17 C18 S1 112.2(4) . .
C19 C18 S1 118.0(4) . .
O6 C19 N3 125.0(5) . .
O6 C19 C18 121.1(5) . .
N3 C19 C18 113.9(5) . .
C24 C20 C21 119.6(4) . .
C24 C20 N3 123.0(5) . .
C21 C20 N3 117.3(4) . .
N4 C21 C20 122.4(4) . .
N4 C22 C23 121.9(5) . .
C22 C23 C24 119.8(5) . .
C20 C24 C23 117.9(5) . .
N5 C25 O7 124.4(14) . .
N5 C25 C28 116.1(14) . .
O7 C25 C28 119.5(10) . .

loop_
_geom_bond_atom_site_label_1
_geom_bond_atom_site_label_2
_geom_bond_distance
_geom_bond_site_symmetry_2
Zn1 O1 1.943(3) .
Zn1 O3 1.955(3) 4_566
Zn1 N1 2.036(4) .
Zn1 N4 2.044(4) 2_756
S1 C15 1.713(5) .
S1 C18 1.714(5) .
O1 C1 1.285(6) .
N1 C9 1.313(6) .
N1 C13 1.347(6) .
C1 O2 1.232(6) .
C1 C2 1.483(7) .
N2 C14 1.368(6) .
N2 C12 1.406(6) .
C2 C7 1.393(6) .
C2 C3 1.393(7) .
O3 C8 1.273(6) .
O3 Zn1 1.955(3) 4_565
N3 C19 1.344(7) .
N3 C20 1.410(6) .
C3 C4 1.377(8) .
O4 C8 1.236(6) .
N4 C22 1.342(6) .
N4 C21 1.342(6) .
N4 Zn1 2.044(4) 2_746
C4 C5 1.368(7) .
O5 C14 1.218(6) .
C5 C6 1.388(7) .
N5 C25 1.259(12) .
N5 C27 1.480(12) .
N5 C26 1.524(13) .
C6 C7 1.386(6) .
C6 C8 1.505(7) .
O6 C19 1.212(6) .
O7 C25 1.261(15) .
C9 C10 1.379(7) .
C10 C11 1.369(7) .
C11 C12 1.382(7) .
C12 C13 1.395(7) .
C14 C15 1.466(7) .
C15 C16 1.348(7) .
C16 C17 1.414(7) .
C17 C18 1.337(7) .
C18 C19 1.488(7) .
C20 C24 1.373(7) .
C20 C21 1.376(7) .
C22 C23 1.373(7) .
C23 C24 1.393(7) .
C25 C28 1.561(16) .
